data_4074079
loop_
_publ_author_name
'Doherty, Simon'
'Knight, Julian G.'
'Smyth, Catherine H.'
'Harrington, Ross W.'
'Clegg, William'

_publ_section_title
;
 Efficient Asymmetric Carbonyl-Ene Reactions Catalyzed by Platinum Metal
 Lewis Acid Complexes of Conformationally Flexible NUPHOS
 Diphosphines:&#x00A0; A Comparison with BINAP
;
_journal_issue 25
_journal_name_full Organometallics
_journal_page_first 6453
_journal_paper_doi 10.1021/om700954s
_journal_volume 26
_journal_year 2007
_chemical_absolute_configuration rm
_chemical_formula_moiety 'C12 H14 N +, C10 H12 O3 F3 -'
_chemical_formula_sum 'C22 H26 F3 N O3'
_chemical_formula_weight 409.44
_chemical_name_systematic
;
 ?
;
_space_group_IT_number 19
_symmetry_cell_setting orthorhombic
_symmetry_space_group_name_Hall 'P 2ac 2ab'
_symmetry_space_group_name_H-M 'P 21 21 21'
_atom_sites_solution_hydrogens difmap
_atom_sites_solution_primary direct
_atom_sites_solution_secondary difmap
_audit_creation_method SHELXL-97
_cell_angle_alpha 90.00
_cell_angle_beta 90.00
_cell_angle_gamma 90.00
_cell_formula_units_Z 4
_cell_length_a 6.862(10)
_cell_length_b 12.46(2)
_cell_length_c 24.04(4)
_cell_measurement_reflns_used 25
_cell_measurement_temperature 150(2)
_cell_measurement_theta_max 27.50
_cell_measurement_theta_min 2.50
_cell_volume 2055(6)
_computing_cell_refinement EvalCCD
_computing_data_collection 'Nonius COLLECT'
_computing_data_reduction EvalCCD
_computing_molecular_graphics 'Bruker SHELXTL'
_computing_publication_material 'Bruker SHELXTL and local programs'
_computing_structure_refinement 'Bruker SHELXTL'
_computing_structure_solution 'Bruker SHELXTL'
_diffrn_ambient_temperature 150(2)
_diffrn_measured_fraction_theta_full 0.989
_diffrn_measured_fraction_theta_max 0.989
_diffrn_measurement_device_type 'Nonius KappaCCD diffractometer'
_diffrn_measurement_method '\f and \w scans'
_diffrn_radiation_monochromator graphite
_diffrn_radiation_source 'sealed tube'
_diffrn_radiation_type MoK\a
_diffrn_radiation_wavelength 0.71073
_diffrn_reflns_av_R_equivalents 0.1103
_diffrn_reflns_av_sigmaI/netI 0.0766
_diffrn_reflns_limit_h_max 8
_diffrn_reflns_limit_h_min -8
_diffrn_reflns_limit_k_max 14
_diffrn_reflns_limit_k_min -14
_diffrn_reflns_limit_l_max 27
_diffrn_reflns_limit_l_min -28
_diffrn_reflns_number 15004
_diffrn_reflns_theta_full 24.99
_diffrn_reflns_theta_max 24.99
_diffrn_reflns_theta_min 4.24
_diffrn_standards_number 0
_exptl_absorpt_coefficient_mu 0.105
_exptl_absorpt_correction_T_max 0.997
_exptl_absorpt_correction_T_min 0.969
_exptl_absorpt_correction_type multi-scan
_exptl_absorpt_process_details SADABS
_exptl_crystal_colour colourless
_exptl_crystal_density_diffrn 1.323
_exptl_crystal_density_method 'not measured'
_exptl_crystal_description plate
_exptl_crystal_F_000 864
_exptl_crystal_size_max 0.30
_exptl_crystal_size_mid 0.15
_exptl_crystal_size_min 0.03
_refine_diff_density_max 0.365
_refine_diff_density_min -0.337
_refine_diff_density_rms 0.082
_refine_ls_abs_structure_details indeterminate
_refine_ls_extinction_coef 0.035(5)
_refine_ls_extinction_expression Fc^*^=kFc[1+0.001xFc^2^\l^3^/sin(2\q)]^-1/4^
_refine_ls_extinction_method SHELXL
_refine_ls_goodness_of_fit_ref 1.115
_refine_ls_hydrogen_treatment mixed
_refine_ls_matrix_type full
_refine_ls_number_parameters 280
_refine_ls_number_reflns 2072
_refine_ls_number_restraints 4
_refine_ls_restrained_S_all 1.114
_refine_ls_R_factor_all 0.0973
_refine_ls_R_factor_gt 0.0661
_refine_ls_shift/su_max 0.000
_refine_ls_shift/su_mean 0.000
_refine_ls_structure_factor_coef Fsqd
_refine_ls_weighting_details 'calc w=1/[\s^2^(Fo^2^)+(0.0765P)^2^+0.4405P] where P=(Fo^2^+2Fc^2^)/3'
_refine_ls_weighting_scheme calc
_refine_ls_wR_factor_gt 0.1360
_refine_ls_wR_factor_ref 0.1501
_reflns_number_gt 1540
_reflns_number_total 2072
_reflns_threshold_expression I>2\s(I)
_cod_data_source_file om700954s-file002.cif
_cod_data_source_block sd223_compound_9b
_cod_original_cell_volume 2056(6)
_cod_database_code 4074079

loop_
_symmetry_equiv_pos_as_xyz
'x, y, z'
'-x+1/2, -y, z+1/2'
'-x, y+1/2, -z+1/2'
'x+1/2, -y+1/2, -z'

loop_
_atom_site_label
_atom_site_type_symbol
_atom_site_fract_x
_atom_site_fract_y
_atom_site_fract_z
_atom_site_U_iso_or_equiv
_atom_site_adp_type
_atom_site_occupancy
_atom_site_symmetry_multiplicity
_atom_site_calc_flag
_atom_site_refinement_flags
O1 O -0.0888(5) 0.2398(3) 0.60641(15) 0.0321(9) Uani 1 1 d .
O2 O 0.2045(5) 0.2701(3) 0.56760(14) 0.0286(9) Uani 1 1 d .
O3 O 0.0397(5) 0.2253(3) 0.70635(15) 0.0338(9) Uani 1 1 d D
H3 H -0.068(6) 0.198(5) 0.691(2) 0.07(2) Uiso 1 1 d D
N1 N 0.6038(6) 0.3137(3) 0.5375(2) 0.0261(10) Uani 1 1 d D
H1A H 0.487(4) 0.300(4) 0.5520(18) 0.027(14) Uiso 1 1 d D
H1B H 0.692(6) 0.274(4) 0.5558(18) 0.031(15) Uiso 1 1 d D
H1C H 0.614(8) 0.293(4) 0.5020(11) 0.046(18) Uiso 1 1 d D
F1 F 0.5081(4) 0.2063(2) 0.64435(13) 0.0417(8) Uani 1 1 d .
F2 F 0.3957(5) 0.1516(2) 0.72261(13) 0.0418(9) Uani 1 1 d .
F3 F 0.2873(4) 0.0827(2) 0.64644(14) 0.0435(9) Uani 1 1 d .
C1 C 0.1820(7) 0.2601(4) 0.6678(2) 0.0258(12) Uani 1 1 d .
C2 C 0.3432(7) 0.1760(4) 0.6699(2) 0.0329(13) Uani 1 1 d .
C3 C 0.0896(7) 0.2570(4) 0.6079(2) 0.0274(12) Uani 1 1 d .
C4 C 0.2540(7) 0.3767(4) 0.6800(2) 0.0276(12) Uani 1 1 d .
H4 H 0.3261 0.4010 0.6461 0.033 Uiso 1 1 calc R
C5 C 0.3944(8) 0.3908(4) 0.7295(2) 0.0399(14) Uani 1 1 d .
H5A H 0.4933 0.3330 0.7282 0.048 Uiso 1 1 calc R
H5B H 0.4636 0.4600 0.7254 0.048 Uiso 1 1 calc R
C6 C 0.2965(9) 0.3885(5) 0.7854(3) 0.0509(17) Uani 1 1 d .
H6A H 0.3948 0.4010 0.8148 0.061 Uiso 1 1 calc R
H6B H 0.2386 0.3167 0.7915 0.061 Uiso 1 1 calc R
C7 C 0.1390(10) 0.4726(6) 0.7896(3) 0.0583(18) Uani 1 1 d .
H7A H 0.1981 0.5448 0.7863 0.070 Uiso 1 1 calc R
H7B H 0.0753 0.4677 0.8264 0.070 Uiso 1 1 calc R
C8 C -0.0129(9) 0.4580(5) 0.7442(3) 0.0496(16) Uani 1 1 d .
H8A H -0.1055 0.5189 0.7452 0.060 Uiso 1 1 calc R
H8B H -0.0871 0.3913 0.7512 0.060 Uiso 1 1 calc R
C9 C 0.0824(8) 0.4521(4) 0.6868(2) 0.0338(13) Uani 1 1 d .
C11 C 0.8396(7) 0.4554(4) 0.5124(2) 0.0346(14) Uani 1 1 d .
H11A H 0.8755 0.5308 0.5179 0.052 Uiso 1 1 calc R
H11B H 0.8213 0.4415 0.4726 0.052 Uiso 1 1 calc R
H11C H 0.9435 0.4092 0.5268 0.052 Uiso 1 1 calc R
C12 C 0.6507(7) 0.4319(4) 0.5433(2) 0.0265(12) Uani 1 1 d .
H12 H 0.6723 0.4475 0.5837 0.032 Uiso 1 1 calc R
C13 C 0.4855(7) 0.5027(4) 0.5230(2) 0.0246(11) Uani 1 1 d .
C14 C 0.4064(7) 0.4851(4) 0.4712(2) 0.0301(12) Uani 1 1 d .
H14 H 0.4498 0.4251 0.4502 0.036 Uiso 1 1 calc R
C15 C 0.2638(7) 0.5528(4) 0.4481(2) 0.0346(13) Uani 1 1 d .
H15 H 0.2104 0.5374 0.4126 0.042 Uiso 1 1 calc R
C16 C 0.2027(7) 0.6405(4) 0.4770(2) 0.0335(13) Uani 1 1 d .
H16 H 0.1110 0.6882 0.4607 0.040 Uiso 1 1 calc R
C17 C 0.2747(7) 0.6612(4) 0.5311(2) 0.0301(13) Uani 1 1 d .
C18 C 0.4180(7) 0.5919(4) 0.5545(2) 0.0282(12) Uani 1 1 d .
C19 C 0.2042(8) 0.7487(4) 0.5625(3) 0.0414(15) Uani 1 1 d .
H19 H 0.1091 0.7950 0.5468 0.050 Uiso 1 1 calc R
C10 C 0.0253(9) 0.5176(4) 0.6465(3) 0.0488(16) Uani 1 1 d .
H10A H 0.0926 0.5183 0.6120 0.073 Uiso 1 1 calc R
H10B H -0.0830 0.5639 0.6522 0.073 Uiso 1 1 calc R
C20 C 0.2707(8) 0.7677(4) 0.6151(3) 0.0424(15) Uani 1 1 d .
H20 H 0.2208 0.8264 0.6359 0.051 Uiso 1 1 calc R
C21 C 0.4115(9) 0.7010(4) 0.6383(3) 0.0433(15) Uani 1 1 d .
H21 H 0.4582 0.7152 0.6748 0.052 Uiso 1 1 calc R
C22 C 0.4841(8) 0.6148(4) 0.6093(2) 0.0328(13) Uani 1 1 d .
H22 H 0.5795 0.5701 0.6261 0.039 Uiso 1 1 calc R

loop_
_atom_site_aniso_label
_atom_site_aniso_U_11
_atom_site_aniso_U_22
_atom_site_aniso_U_33
_atom_site_aniso_U_23
_atom_site_aniso_U_13
_atom_site_aniso_U_12
O1 0.0210(19) 0.031(2) 0.044(2) -0.0011(18) -0.0029(16) -0.0060(16)
O2 0.0231(18) 0.0304(19) 0.032(2) 0.0004(17) 0.0007(16) -0.0025(15)
O3 0.026(2) 0.041(2) 0.034(2) -0.0003(18) 0.0039(17) -0.0063(17)
N1 0.014(2) 0.030(2) 0.034(3) 0.005(2) 0.002(2) 0.0025(19)
F1 0.0261(16) 0.0509(18) 0.0482(19) 0.0100(16) 0.0041(16) 0.0068(14)
F2 0.0428(18) 0.0468(19) 0.0359(19) 0.0099(16) -0.0040(15) 0.0087(16)
F3 0.0491(19) 0.0301(16) 0.051(2) 0.0001(16) -0.0019(17) 0.0062(14)
C1 0.020(3) 0.032(3) 0.026(3) -0.002(2) 0.001(2) 0.001(2)
C2 0.028(3) 0.035(3) 0.035(3) 0.008(3) 0.002(3) -0.005(2)
C3 0.025(3) 0.022(3) 0.035(3) 0.005(2) -0.002(3) -0.002(2)
C4 0.022(3) 0.030(3) 0.031(3) 0.002(2) -0.003(2) -0.003(2)
C5 0.039(3) 0.033(3) 0.048(4) -0.007(3) -0.013(3) -0.001(3)
C6 0.055(4) 0.055(4) 0.042(4) -0.017(3) -0.012(3) 0.013(3)
C7 0.061(4) 0.071(4) 0.043(4) -0.011(3) -0.017(3) 0.021(4)
C8 0.042(3) 0.044(3) 0.063(4) -0.007(3) 0.001(3) 0.018(3)
C9 0.033(3) 0.022(3) 0.047(3) -0.002(3) -0.009(3) 0.001(2)
C11 0.022(3) 0.030(3) 0.051(4) 0.004(3) -0.002(3) -0.006(2)
C12 0.022(3) 0.025(3) 0.032(3) 0.001(2) -0.001(2) -0.003(2)
C13 0.023(2) 0.024(2) 0.027(3) 0.003(2) 0.003(2) -0.007(2)
C14 0.029(3) 0.029(3) 0.032(3) -0.003(2) 0.000(3) 0.006(2)
C15 0.032(3) 0.039(3) 0.033(3) 0.002(3) -0.003(3) -0.002(3)
C16 0.024(3) 0.037(3) 0.040(3) 0.012(3) -0.001(3) 0.000(2)
C17 0.022(3) 0.026(3) 0.042(3) 0.009(2) 0.007(3) -0.001(2)
C18 0.025(3) 0.024(3) 0.036(3) 0.007(2) 0.005(2) -0.004(2)
C19 0.036(3) 0.035(3) 0.053(4) 0.006(3) 0.005(3) 0.008(3)
C10 0.040(3) 0.040(3) 0.067(4) 0.005(3) -0.012(3) -0.007(3)
C20 0.042(3) 0.029(3) 0.056(4) -0.008(3) 0.008(3) 0.003(3)
C21 0.049(4) 0.040(3) 0.041(3) -0.010(3) -0.002(3) -0.006(3)
C22 0.029(3) 0.031(3) 0.038(3) 0.003(3) 0.004(3) -0.004(2)

loop_
_atom_type_symbol
_atom_type_description
_atom_type_scat_dispersion_real
_atom_type_scat_dispersion_imag
_atom_type_scat_source
C C 0.0033 0.0000 'International Tables Vol C Tables 4.2.6.8 and 6.1.1.4'
H H 0.0000 0.0000 'International Tables Vol C Tables 4.2.6.8 and 6.1.1.4'
N N 0.0061 0.0000 'International Tables Vol C Tables 4.2.6.8 and 6.1.1.4'
O O 0.0106 0.0000 'International Tables Vol C Tables 4.2.6.8 and 6.1.1.4'
F F 0.0171 0.0000 'International Tables Vol C Tables 4.2.6.8 and 6.1.1.4'

loop_
_geom_angle_atom_site_label_1
_geom_angle_atom_site_label_2
_geom_angle_atom_site_label_3
_geom_angle
H3 O3 C1 115(4)
H1A N1 H1B 108(5)
H1A N1 H1C 113(5)
H1A N1 C12 110(3)
H1B N1 H1C 105(5)
H1B N1 C12 110(3)
H1C N1 C12 111(4)
O3 C1 C2 105.6(4)
O3 C1 C3 108.3(4)
O3 C1 C4 112.3(4)
C2 C1 C3 107.8(4)
C2 C1 C4 113.8(4)
C3 C1 C4 108.8(4)
F1 C2 F2 105.5(4)
F1 C2 F3 107.0(4)
F1 C2 C1 113.8(4)
F2 C2 F3 105.8(4)
F2 C2 C1 112.3(4)
F3 C2 C1 111.9(4)
O1 C3 O2 128.0(5)
O1 C3 C1 115.3(4)
O2 C3 C1 116.6(4)
C1 C4 H4 106.6
C1 C4 C5 116.7(4)
C1 C4 C9 110.6(4)
H4 C4 C5 106.6
H4 C4 C9 106.6
C5 C4 C9 109.4(4)
C4 C5 H5A 108.7
C4 C5 H5B 108.7
C4 C5 C6 114.1(5)
H5A C5 H5B 107.6
H5A C5 C6 108.7
H5B C5 C6 108.7
C5 C6 H6A 109.3
C5 C6 H6B 109.3
C5 C6 C7 111.6(5)
H6A C6 H6B 108.0
H6A C6 C7 109.3
H6B C6 C7 109.3
C6 C7 H7A 109.4
C6 C7 H7B 109.4
C6 C7 C8 111.1(5)
H7A C7 H7B 108.0
H7A C7 C8 109.4
H7B C7 C8 109.4
C7 C8 H8A 109.4
C7 C8 H8B 109.4
C7 C8 C9 111.1(5)
H8A C8 H8B 108.0
H8A C8 C9 109.4
H8B C8 C9 109.4
C4 C9 C8 117.4(5)
C4 C9 C10 122.2(5)
C8 C9 C10 120.2(5)
H11A C11 H11B 109.5
H11A C11 H11C 109.5
H11A C11 C12 109.5
H11B C11 H11C 109.5
H11B C11 C12 109.5
H11C C11 C12 109.5
N1 C12 C11 108.9(4)
N1 C12 H12 108.1
N1 C12 C13 112.2(4)
C11 C12 H12 108.1
C11 C12 C13 111.5(4)
H12 C12 C13 108.1
C12 C13 C14 119.6(4)
C12 C13 C18 121.7(4)
C14 C13 C18 118.5(5)
C13 C14 H14 118.8
C13 C14 C15 122.4(5)
H14 C14 C15 118.8
C14 C15 H15 120.1
C14 C15 C16 119.8(5)
H15 C15 C16 120.1
C15 C16 H16 119.8
C15 C16 C17 120.5(5)
H16 C16 C17 119.8
C16 C17 C18 119.6(5)
C16 C17 C19 120.8(5)
C18 C17 C19 119.6(5)
C13 C18 C17 119.2(5)
C13 C18 C22 123.1(5)
C17 C18 C22 117.7(5)
C17 C19 H19 119.5
C17 C19 C20 121.0(5)
H19 C19 C20 119.5
C9 C10 H10A 120.0
C9 C10 H10B 120.0
H10A C10 H10B 120.0
C19 C20 H20 120.0
C19 C20 C21 120.0(5)
H20 C20 C21 120.0
C20 C21 H21 119.5
C20 C21 C22 121.0(6)
H21 C21 C22 119.5
C18 C22 C21 120.8(5)
C18 C22 H22 119.6
C21 C22 H22 119.6

loop_
_geom_bond_atom_site_label_1
_geom_bond_atom_site_label_2
_geom_bond_distance
O1 C3 1.243(6)
O2 C3 1.260(6)
O3 H3 0.89(2)
O3 C1 1.415(6)
N1 H1A 0.89(2)
N1 H1B 0.89(2)
N1 H1C 0.90(2)
N1 C12 1.514(7)
F1 C2 1.341(6)
F2 C2 1.353(6)
F3 C2 1.349(6)
C1 C2 1.524(7)
C1 C3 1.573(7)
C1 C4 1.563(7)
C4 H4 1.000
C4 C5 1.542(7)
C4 C9 1.516(7)
C5 H5A 0.990
C5 H5B 0.990
C5 C6 1.501(9)
C6 H6A 0.990
C6 H6B 0.990
C6 C7 1.510(9)
C7 H7A 0.990
C7 H7B 0.990
C7 C8 1.519(9)
C8 H8A 0.990
C8 H8B 0.990
C8 C9 1.529(9)
C9 C10 1.326(8)
C11 H11A 0.980
C11 H11B 0.980
C11 H11C 0.980
C11 C12 1.523(7)
C12 H12 1.000
C12 C13 1.517(7)
C13 C14 1.376(7)
C13 C18 1.423(7)
C14 H14 0.950
C14 C15 1.406(7)
C15 H15 0.950
C15 C16 1.360(8)
C16 H16 0.950
C16 C17 1.415(8)
C17 C18 1.424(7)
C17 C19 1.412(8)
C18 C22 1.422(8)
C19 H19 0.950
C19 C20 1.366(8)
C10 H10A 0.950
C10 H10B 0.950
C20 H20 0.950
C20 C21 1.391(8)
C21 H21 0.950
C21 C22 1.373(8)
C22 H22 0.950

loop_
_geom_hbond_atom_site_label_D
_geom_hbond_atom_site_label_H
_geom_hbond_atom_site_label_A
_geom_hbond_distance_DH
_geom_hbond_distance_HA
_geom_hbond_distance_DA
_geom_hbond_angle_DHA
_geom_hbond_site_symmetry_A
O3 H3 O1 0.89(2) 2.11(6) 2.566(6) 111(5) .
N1 H1A O2 0.89(2) 2.01(2) 2.886(7) 168(4) .
N1 H1A F1 0.89(2) 2.52(4) 2.970(7) 112(4) .
N1 H1B O1 0.89(2) 1.98(3) 2.835(6) 159(5) 1_655
N1 H1C O2 0.90(2) 1.95(3) 2.820(7) 164(5) 4_556

loop_
_geom_torsion_atom_site_label_1
_geom_torsion_atom_site_label_2
_geom_torsion_atom_site_label_3
_geom_torsion_atom_site_label_4
_geom_torsion
O3 C1 C2 F1 -167.3(4)
O3 C1 C2 F2 -47.5(5)
O3 C1 C2 F3 71.3(5)
C3 C1 C2 F1 77.0(5)
C3 C1 C2 F2 -163.2(4)
C3 C1 C2 F3 -44.4(5)
C4 C1 C2 F1 -43.7(6)
C4 C1 C2 F2 76.1(5)
C4 C1 C2 F3 -165.1(4)
O3 C1 C3 O1 9.0(6)
O3 C1 C3 O2 -169.7(4)
C2 C1 C3 O1 122.8(4)
C2 C1 C3 O2 -55.9(5)
C4 C1 C3 O1 -113.4(5)
C4 C1 C3 O2 68.0(5)
O3 C1 C4 C5 75.2(5)
O3 C1 C4 C9 -50.5(5)
C2 C1 C4 C5 -44.6(6)
C2 C1 C4 C9 -170.4(4)
C3 C1 C4 C5 -164.9(4)
C3 C1 C4 C9 69.4(5)
C1 C4 C5 C6 -77.7(6)
C9 C4 C5 C6 48.7(6)
C4 C5 C6 C7 -56.7(7)
C5 C6 C7 C8 57.7(7)
C6 C7 C8 C9 -52.5(7)
C1 C4 C9 C8 84.4(6)
C1 C4 C9 C10 -101.3(6)
C5 C4 C9 C8 -45.4(6)
C5 C4 C9 C10 128.9(6)
C7 C8 C9 C4 48.7(7)
C7 C8 C9 C10 -125.8(6)
N1 C12 C13 C14 -50.9(6)
N1 C12 C13 C18 133.5(5)
C11 C12 C13 C14 71.5(6)
C11 C12 C13 C18 -104.2(5)
C12 C13 C14 C15 -174.9(4)
C18 C13 C14 C15 0.9(7)
C13 C14 C15 C16 1.4(8)
C14 C15 C16 C17 -3.0(8)
C15 C16 C17 C18 2.5(7)
C15 C16 C17 C19 -176.5(5)
C12 C13 C18 C17 174.3(4)
C12 C13 C18 C22 -6.9(7)
C14 C13 C18 C17 -1.4(7)
C14 C13 C18 C22 177.4(5)
C16 C17 C18 C13 -0.3(7)
C16 C17 C18 C22 -179.1(4)
C19 C17 C18 C13 178.8(5)
C19 C17 C18 C22 -0.1(7)
C16 C17 C19 C20 178.7(5)
C18 C17 C19 C20 -0.3(8)
C17 C19 C20 C21 0.7(8)
C19 C20 C21 C22 -0.8(9)
C20 C21 C22 C18 0.4(8)
C13 C18 C22 C21 -178.8(5)
C17 C18 C22 C21 0.0(7)
